data_1504964
loop_
_publ_author_name
'Liu, Yuxiu'
'Yan, Wuming'
'Chen, Yunfeng'
'Petersen, Jeffrey L.'
'Shi, Xiaodong'

_publ_section_title
;
 Efficient synthesis of N-2-aryl-1,2,3-triazole fluorophores via
 post-triazole arylation.
;
_journal_issue 23
_journal_name_full 'Organic letters'
_journal_page_first 5389
_journal_page_last 5392
_journal_paper_doi 10.1021/ol802246q
_journal_volume 10
_journal_year 2008
_chemical_formula_sum 'C24 H21 N3 O'
_chemical_formula_weight 367.44
_chemical_name_systematic
; 
 ? 
;
_space_group_IT_number 9
_symmetry_cell_setting monoclinic
_symmetry_space_group_name_Hall 'C -2yc'
_symmetry_space_group_name_H-M 'C 1 c 1'
_atom_sites_solution_hydrogens geom
_atom_sites_solution_primary direct
_atom_sites_solution_secondary difmap
_audit_creation_method SHELXL-97
_cell_angle_alpha 90.00
_cell_angle_beta 100.217(2)
_cell_angle_gamma 90.00
_cell_formula_units_Z 4
_cell_length_a 10.1475(10)
_cell_length_b 15.3555(14)
_cell_length_c 13.0042(13)
_cell_measurement_temperature 293(2)
_cell_volume 1994.2(3)
_computing_structure_refinement 'SHELXL-97 (Sheldrick, 1997)'
_computing_structure_solution 'SHELXS-97 (Sheldrick, 1990)'
_diffrn_ambient_temperature 293(2)
_diffrn_measured_fraction_theta_full 0.992
_diffrn_measured_fraction_theta_max 0.992
_diffrn_radiation_monochromator graphite
_diffrn_radiation_source 'fine-focus sealed tube'
_diffrn_radiation_type MoK\a
_diffrn_radiation_wavelength 0.71073
_diffrn_reflns_av_R_equivalents 0.0349
_diffrn_reflns_av_sigmaI/netI 0.0555
_diffrn_reflns_limit_h_max 11
_diffrn_reflns_limit_h_min -13
_diffrn_reflns_limit_k_max 19
_diffrn_reflns_limit_k_min -18
_diffrn_reflns_limit_l_max 16
_diffrn_reflns_limit_l_min -16
_diffrn_reflns_number 6733
_diffrn_reflns_theta_full 27.49
_diffrn_reflns_theta_max 27.49
_diffrn_reflns_theta_min 2.43
_diffrn_standards_decay_% none
_exptl_absorpt_coefficient_mu 0.076
_exptl_absorpt_correction_type semi-empirical
_exptl_absorpt_process_details SADABS
_exptl_crystal_colour colorless
_exptl_crystal_density_diffrn 1.224
_exptl_crystal_density_method 'not measured'
_exptl_crystal_description 'irregular shape'
_exptl_crystal_F_000 776
_exptl_crystal_size_max 0.40
_exptl_crystal_size_mid 0.38
_exptl_crystal_size_min 0.20
_refine_diff_density_max 0.132
_refine_diff_density_min -0.114
_refine_diff_density_rms 0.028
_refine_ls_abs_structure_details 'Flack H D (1983), Acta Cryst. A39, 876-881'
_refine_ls_abs_structure_Flack 0.0(16)
_refine_ls_extinction_method none
_refine_ls_goodness_of_fit_ref 0.945
_refine_ls_hydrogen_treatment riding
_refine_ls_matrix_type full
_refine_ls_number_parameters 346
_refine_ls_number_reflns 3856
_refine_ls_number_restraints 16
_refine_ls_restrained_S_all 0.953
_refine_ls_R_factor_all 0.0604
_refine_ls_R_factor_gt 0.0435
_refine_ls_shift/su_max 0.098
_refine_ls_shift/su_mean 0.004
_refine_ls_structure_factor_coef Fsqd
_refine_ls_weighting_details 'calc w=1/[\s^2^(Fo^2^)+(0.0677P)^2^+0.0000P] where P=(Fo^2^+2Fc^2^)/3'
_refine_ls_weighting_scheme calc
_refine_ls_wR_factor_gt 0.1130
_refine_ls_wR_factor_ref 0.1202
_reflns_number_gt 2769
_reflns_number_total 3856
_reflns_threshold_expression >2sigma(I)
_cod_data_source_file ol802246q_si_008.cif
_cod_data_source_block ms69ccd
_cod_original_sg_symbol_H-M Cc
_cod_database_code 1504964

loop_
_symmetry_equiv_pos_as_xyz
'x, y, z'
'x, -y, z+1/2'
'x+1/2, y+1/2, z'
'x+1/2, -y+1/2, z+1/2'

loop_
_atom_site_label
_atom_site_type_symbol
_atom_site_fract_x
_atom_site_fract_y
_atom_site_fract_z
_atom_site_U_iso_or_equiv
_atom_site_adp_type
_atom_site_occupancy
_atom_site_symmetry_multiplicity
_atom_site_calc_flag
_atom_site_refinement_flags
_atom_site_disorder_assembly
_atom_site_disorder_group
O1 O 0.44694(14) 0.05253(8) -0.02962(9) 0.0767(4) Uani 1 1 d . . .
H1 H 0.4569 0.0272 -0.0832 0.115 Uiso 1 1 calc R . .
N1 N 0.46561(16) 0.05445(9) 0.30278(10) 0.0641(4) Uani 1 1 d . A .
N2 N 0.34996(16) 0.08997(10) 0.26635(10) 0.0647(4) Uani 1 1 d . A .
N3 N 0.36671(14) 0.13504(8) 0.18058(9) 0.0557(3) Uani 1 1 d . . .
C1 C 0.55693(17) 0.07656(10) 0.24268(11) 0.0533(4) Uani 1 1 d . . .
C2 C 0.49282(16) 0.12810(10) 0.16273(10) 0.0495(4) Uani 1 1 d . A .
C3 C 0.6971(4) 0.0486(3) 0.2660(2) 0.0638(13) Uani 0.595(3) 1 d PD A 1
C4 C 0.7565(5) 0.0471(3) 0.3788(3) 0.0915(16) Uani 0.595(3) 1 d PD A 1
H4A H 0.6941 0.0192 0.4168 0.110 Uiso 0.595(3) 1 calc PR A 1
H4B H 0.7692 0.1066 0.4038 0.110 Uiso 0.595(3) 1 calc PR A 1
C5 C 0.8918(5) -0.0010(5) 0.4026(4) 0.121(2) Uani 0.595(3) 1 d PD A 1
H5A H 0.9421 0.0192 0.4687 0.146 Uiso 0.595(3) 1 calc PR A 1
H5B H 0.8761 -0.0630 0.4086 0.146 Uiso 0.595(3) 1 calc PR A 1
C6 C 0.9708(5) 0.0146(5) 0.3181(4) 0.112(2) Uani 0.595(3) 1 d PD A 1
H6A H 0.9913 0.0761 0.3152 0.135 Uiso 0.595(3) 1 calc PR A 1
H6B H 1.0548 -0.0170 0.3338 0.135 Uiso 0.595(3) 1 calc PR A 1
C7 C 0.8962(5) -0.0140(4) 0.2152(4) 0.1204(19) Uani 0.595(3) 1 d PD A 1
H7A H 0.8905 -0.0770 0.2140 0.145 Uiso 0.595(3) 1 calc PR A 1
H7B H 0.9448 0.0039 0.1609 0.145 Uiso 0.595(3) 1 calc PR A 1
C8 C 0.7588(5) 0.0232(4) 0.1928(3) 0.1086(18) Uani 0.595(3) 1 d PD A 1
H8 H 0.7159 0.0284 0.1237 0.130 Uiso 0.595(3) 1 calc PR A 1
C3' C 0.7007(7) 0.0488(4) 0.2723(5) 0.070(2) Uani 0.405(3) 1 d PD A 2
C4' C 0.7893(6) 0.0590(5) 0.1931(6) 0.084(2) Uani 0.405(3) 1 d PD A 2
H4'A H 0.7797 0.1183 0.1673 0.100 Uiso 0.405(3) 1 calc PR A 2
H4'B H 0.7551 0.0211 0.1348 0.100 Uiso 0.405(3) 1 calc PR A 2
C5' C 0.9371(7) 0.0409(6) 0.2244(6) 0.112(3) Uani 0.405(3) 1 d PD A 2
H5'A H 0.9840 0.0962 0.2334 0.135 Uiso 0.405(3) 1 calc PR A 2
H5'B H 0.9671 0.0105 0.1673 0.135 Uiso 0.405(3) 1 calc PR A 2
C6' C 0.9784(12) -0.0130(9) 0.3246(6) 0.148(4) Uani 0.405(3) 1 d PD A 2
H6'A H 0.9464 -0.0726 0.3161 0.178 Uiso 0.405(3) 1 calc PR A 2
H6'B H 1.0745 -0.0128 0.3485 0.178 Uiso 0.405(3) 1 calc PR A 2
C7' C 0.9048(8) 0.0392(5) 0.3965(6) 0.103(3) Uani 0.405(3) 1 d PD A 2
H7'A H 0.9189 0.1011 0.3882 0.123 Uiso 0.405(3) 1 calc PR A 2
H7'B H 0.9369 0.0236 0.4689 0.123 Uiso 0.405(3) 1 calc PR A 2
C8' C 0.7559(8) 0.0165(6) 0.3648(5) 0.088(2) Uani 0.405(3) 1 d PD A 2
H8' H 0.7089 -0.0165 0.4061 0.105 Uiso 0.405(3) 1 calc PR A 2
C9 C 0.54078(16) 0.16987(10) 0.07369(11) 0.0496(4) Uani 1 1 d . . .
C10 C 0.51435(17) 0.12978(11) -0.02265(12) 0.0593(4) Uani 1 1 d . A .
C11 C 0.55560(19) 0.16888(13) -0.10947(12) 0.0702(5) Uani 1 1 d . . .
H11 H 0.5366 0.1418 -0.1744 0.084 Uiso 1 1 calc R A .
C12 C 0.6230(2) 0.24580(13) -0.09968(15) 0.0725(5) Uani 1 1 d . A .
H12 H 0.6491 0.2706 -0.1581 0.087 Uiso 1 1 calc R . .
C13 C 0.65405(18) 0.28884(11) -0.00178(14) 0.0593(4) Uani 1 1 d . . .
C14 C 0.7265(2) 0.36884(13) 0.01042(17) 0.0754(6) Uani 1 1 d . A .
H14 H 0.7512 0.3954 -0.0476 0.090 Uiso 1 1 calc R . .
C15 C 0.7598(2) 0.40682(12) 0.1061(2) 0.0830(6) Uani 1 1 d . . .
H15 H 0.8091 0.4582 0.1135 0.100 Uiso 1 1 calc R A .
C16 C 0.7203(2) 0.36894(13) 0.19279(18) 0.0794(6) Uani 1 1 d . A .
H16 H 0.7426 0.3957 0.2577 0.095 Uiso 1 1 calc R . .
C17 C 0.64841(19) 0.29226(12) 0.18387(14) 0.0656(5) Uani 1 1 d . . .
H17 H 0.6226 0.2681 0.2428 0.079 Uiso 1 1 calc R A .
C18 C 0.61333(17) 0.24989(11) 0.08594(13) 0.0531(4) Uani 1 1 d . A .
C19 C 0.2568(2) 0.18677(18) 0.1226(2) 0.0593(10) Uani 0.715(3) 1 d PD B 1
C20 C 0.1719(4) 0.1510(3) 0.0442(3) 0.1297(17) Uani 0.715(3) 1 d P B 1
H20A H 0.1772 0.0921 0.0291 0.156 Uiso 0.715(3) 1 calc PR B 1
C21 C 0.0726(5) 0.2051(4) -0.0164(4) 0.145(2) Uani 0.715(3) 1 d P B 1
H21A H 0.0207 0.1852 -0.0781 0.174 Uiso 0.715(3) 1 calc PR B 1
C22 C 0.0568(5) 0.2877(3) 0.0202(4) 0.1343(16) Uani 0.715(3) 1 d P B 1
H22A H -0.0153 0.3212 -0.0119 0.161 Uiso 0.715(3) 1 calc PR B 1
C23 C 0.1407(6) 0.3209(3) 0.0996(4) 0.1405(18) Uani 0.715(3) 1 d P B 1
H23A H 0.1304 0.3782 0.1202 0.169 Uiso 0.715(3) 1 calc PR B 1
C24 C 0.2433(3) 0.27098(17) 0.1518(3) 0.1103(14) Uani 0.715(3) 1 d P B 1
H24A H 0.3035 0.2946 0.2070 0.132 Uiso 0.715(3) 1 calc PR B 1
C19' C 0.2507(3) 0.18033(17) 0.1240(3) 0.073(3) Uani 0.285(3) 1 d PRD B 2
C20' C 0.2657(3) 0.25383(17) 0.0648(3) 0.101(3) Uani 0.285(3) 1 d PR B 2
H20B H 0.3502 0.2779 0.0665 0.122 Uiso 0.285(3) 1 calc PR B 2
C21' C 0.1545(3) 0.29141(17) 0.0029(3) 0.142(5) Uani 0.285(3) 1 d PR B 2
H21B H 0.1645 0.3406 -0.0367 0.170 Uiso 0.285(3) 1 calc PR B 2
C22' C 0.0282(3) 0.25549(17) 0.0003(3) 0.178(8) Uani 0.285(3) 1 d PR B 2
H22B H -0.0462 0.2806 -0.0411 0.213 Uiso 0.285(3) 1 calc PR B 2
C23' C 0.0131(3) 0.18198(17) 0.0595(3) 0.128(4) Uani 0.285(3) 1 d PR B 2
H23B H -0.0714 0.1579 0.0577 0.154 Uiso 0.285(3) 1 calc PR B 2
C24' C 0.1244(3) 0.14440(17) 0.1214(3) 0.096(3) Uani 0.285(3) 1 d PR B 2
H24B H 0.1143 0.0952 0.1610 0.116 Uiso 0.285(3) 1 calc PR B 2

loop_
_atom_site_aniso_label
_atom_site_aniso_U_11
_atom_site_aniso_U_22
_atom_site_aniso_U_33
_atom_site_aniso_U_23
_atom_site_aniso_U_13
_atom_site_aniso_U_12
O1 0.1106(10) 0.0683(7) 0.0569(6) -0.0179(5) 0.0306(6) -0.0294(7)
N1 0.0796(10) 0.0632(8) 0.0487(6) 0.0088(6) 0.0100(6) -0.0052(8)
N2 0.0746(9) 0.0680(9) 0.0539(7) 0.0099(6) 0.0180(6) -0.0039(8)
N3 0.0642(8) 0.0550(7) 0.0484(6) 0.0044(6) 0.0119(6) -0.0023(7)
C1 0.0680(10) 0.0485(8) 0.0429(7) -0.0013(6) 0.0086(7) -0.0016(8)
C2 0.0598(9) 0.0455(8) 0.0444(7) -0.0048(6) 0.0129(6) -0.0053(7)
C3 0.079(3) 0.068(2) 0.0390(15) -0.0036(15) -0.0041(16) -0.001(2)
C4 0.073(3) 0.127(4) 0.067(2) -0.024(2) -0.0075(18) 0.004(2)
C5 0.089(3) 0.172(5) 0.095(3) 0.039(3) -0.006(2) 0.024(4)
C6 0.067(3) 0.137(4) 0.124(4) -0.014(3) -0.004(3) 0.021(3)
C7 0.098(4) 0.143(4) 0.112(3) -0.015(3) -0.002(3) 0.041(3)
C8 0.101(3) 0.154(4) 0.067(2) -0.014(2) 0.004(2) 0.062(3)
C3' 0.058(4) 0.055(4) 0.099(5) 0.005(3) 0.022(3) 0.017(3)
C4' 0.056(3) 0.096(4) 0.102(4) 0.017(3) 0.023(3) 0.016(3)
C5' 0.068(4) 0.152(7) 0.116(5) 0.004(5) 0.014(4) 0.027(4)
C6' 0.147(8) 0.222(11) 0.072(4) 0.005(5) 0.008(4) 0.095(7)
C7' 0.106(6) 0.100(5) 0.088(4) 0.010(4) -0.021(4) 0.001(4)
C8' 0.101(5) 0.111(5) 0.052(3) -0.006(3) 0.015(3) 0.003(4)
C9 0.0572(9) 0.0469(8) 0.0453(7) 0.0007(6) 0.0109(6) -0.0003(7)
C10 0.0708(11) 0.0585(10) 0.0502(8) -0.0005(7) 0.0146(7) -0.0068(9)
C11 0.0852(13) 0.0807(12) 0.0457(8) -0.0025(8) 0.0147(8) -0.0122(10)
C12 0.0829(12) 0.0758(12) 0.0632(9) 0.0177(9) 0.0248(8) -0.0033(11)
C13 0.0553(10) 0.0520(9) 0.0717(10) 0.0100(8) 0.0146(7) 0.0030(8)
C14 0.0724(12) 0.0604(11) 0.0984(13) 0.0179(10) 0.0287(10) -0.0002(9)
C15 0.0805(14) 0.0536(10) 0.1194(16) -0.0039(11) 0.0301(12) -0.0124(10)
C16 0.0778(13) 0.0629(11) 0.0974(13) -0.0225(10) 0.0152(11) -0.0095(10)
C17 0.0723(12) 0.0582(10) 0.0682(10) -0.0101(8) 0.0172(8) -0.0069(9)
C18 0.0524(9) 0.0466(8) 0.0614(8) 0.0038(7) 0.0129(7) 0.0038(7)
C19 0.0436(15) 0.0709(19) 0.0655(16) 0.0147(15) 0.0156(12) 0.0073(14)
C20 0.119(3) 0.093(2) 0.148(3) -0.005(2) -0.056(3) 0.026(2)
C21 0.119(4) 0.158(4) 0.138(3) 0.025(3) -0.026(3) 0.016(3)
C22 0.116(3) 0.146(3) 0.149(3) 0.088(3) 0.043(3) 0.062(3)
C23 0.208(5) 0.104(2) 0.114(3) 0.036(2) 0.038(3) 0.078(3)
C24 0.153(3) 0.0674(19) 0.103(2) 0.0056(18) 0.000(2) 0.026(2)
C19' 0.127(9) 0.048(5) 0.054(4) 0.002(4) 0.039(5) 0.008(5)
C20' 0.083(5) 0.062(4) 0.167(9) 0.032(5) 0.043(5) 0.013(4)
C21' 0.105(8) 0.114(7) 0.213(12) 0.083(8) 0.043(8) 0.024(7)
C22' 0.057(7) 0.164(13) 0.31(2) -0.062(15) 0.028(9) 0.032(8)
C23' 0.075(6) 0.136(8) 0.163(9) 0.058(8) -0.011(6) -0.006(6)
C24' 0.082(6) 0.119(7) 0.082(5) 0.032(5) -0.002(4) -0.002(5)

loop_
_atom_type_symbol
_atom_type_description
_atom_type_scat_dispersion_real
_atom_type_scat_dispersion_imag
_atom_type_scat_source
C C 0.0033 0.0016 'International Tables Vol C Tables 4.2.6.8 and 6.1.1.4'
H H 0.0000 0.0000 'International Tables Vol C Tables 4.2.6.8 and 6.1.1.4'
N N 0.0061 0.0033 'International Tables Vol C Tables 4.2.6.8 and 6.1.1.4'
O O 0.0106 0.0060 'International Tables Vol C Tables 4.2.6.8 and 6.1.1.4'

loop_
_geom_angle_atom_site_label_1
_geom_angle_atom_site_label_2
_geom_angle_atom_site_label_3
_geom_angle
N2 N1 C1 110.39(13)
N1 N2 N3 106.12(14)
C2 N3 N2 111.43(13)
C2 N3 C19' 131.47(18)
N2 N3 C19' 117.10(19)
C2 N3 C19 127.98(15)
N2 N3 C19 120.51(16)
C19' N3 C19 4.68(17)
N1 C1 C2 107.44(15)
N1 C1 C3 122.98(19)
C2 C1 C3 129.6(2)
N1 C1 C3' 120.8(3)
C2 C1 C3' 131.6(3)
C3 C1 C3' 2.9(3)
N3 C2 C1 104.61(13)
N3 C2 C9 123.78(13)
C1 C2 C9 131.62(16)
C8 C3 C1 121.1(3)
C8 C3 C4 124.1(4)
C1 C3 C4 114.8(3)
C3 C4 C5 113.4(4)
C6 C5 C4 110.6(5)
C7 C6 C5 111.2(5)
C6 C7 C8 112.0(5)
C3 C8 C7 122.2(4)
C8' C3' C4' 117.1(6)
C8' C3' C1 124.8(6)
C4' C3' C1 118.1(5)
C3' C4' C5' 119.2(6)
C4' C5' C6' 115.8(7)
C7' C6' C5' 98.5(8)
C6' C7' C8' 106.4(7)
C3' C8' C7' 113.3(7)
C10 C9 C18 119.95(14)
C10 C9 C2 118.66(14)
C18 C9 C2 121.39(13)
O1 C10 C9 117.57(14)
O1 C10 C11 122.34(14)
C9 C10 C11 120.08(15)
C12 C11 C10 120.80(16)
C11 C12 C13 121.11(17)
C18 C13 C12 118.46(16)
C18 C13 C14 119.58(17)
C12 C13 C14 121.95(18)
C15 C14 C13 120.68(19)
C14 C15 C16 120.09(18)
C17 C16 C15 120.9(2)
C16 C17 C18 120.80(18)
C13 C18 C17 117.90(15)
C13 C18 C9 119.56(14)
C17 C18 C9 122.54(15)
C20 C19 C24 121.4(3)
C20 C19 N3 120.1(3)
C24 C19 N3 118.5(2)
C19 C20 C21 118.7(4)
C22 C21 C20 117.4(4)
C23 C22 C21 121.9(4)
C22 C23 C24 119.9(4)
C19 C24 C23 119.9(3)
C20' C19' C24' 120.0
C20' C19' N3 120.75(14)
C24' C19' N3 118.96(14)
C19' C20' C21' 120.0
C22' C21' C20' 120.0
C21' C22' C23' 120.0
C22' C23' C24' 120.0
C23' C24' C19' 120.0

loop_
_geom_bond_atom_site_label_1
_geom_bond_atom_site_label_2
_geom_bond_distance
O1 C10 1.364(2)
N1 N2 1.305(2)
N1 C1 1.357(2)
N2 N3 1.3487(19)
N3 C2 1.345(2)
N3 C19' 1.451(3)
N3 C19 1.465(3)
C1 C2 1.375(2)
C1 C3 1.465(5)
C1 C3' 1.503(7)
C2 C9 1.480(2)
C3 C8 1.289(6)
C3 C4 1.483(5)
C4 C5 1.541(7)
C5 C6 1.490(8)
C6 C7 1.482(7)
C7 C8 1.487(6)
C3' C8' 1.329(8)
C3' C4' 1.490(9)
C4' C5' 1.508(8)
C5' C6' 1.539(11)
C6' C7' 1.524(12)
C7' C8' 1.535(10)
C9 C10 1.379(2)
C9 C18 1.427(2)
C10 C11 1.406(2)
C11 C12 1.359(3)
C12 C13 1.419(3)
C13 C18 1.413(2)
C13 C14 1.426(3)
C14 C15 1.362(3)
C15 C16 1.389(3)
C16 C17 1.379(3)
C17 C18 1.418(2)
C19 C20 1.331(4)
C19 C24 1.361(4)
C20 C21 1.430(6)
C21 C22 1.373(7)
C22 C23 1.319(7)
C23 C24 1.372(5)
C19' C20' 1.3900
C19' C24' 1.3900
C20' C21' 1.3900
C21' C22' 1.3900
C22' C23' 1.3900
C23' C24' 1.3900
